data_7044004
loop_
_publ_author_name
'Jaraquemada-Pel\'aez, Mar\'ia de Guadalupe'
'Wang, Xiaozhu'
'Clough, Thomas J.'
'Cao, Yang'
'Choudhary, Neha'
'Emler, Kirsten'
'Patrick, Brian O.'
'Orvig, Chris'

_publ_section_title
;
 H4octapa: Synthesis, Solution Equilibria and Complexes with Useful
 Radiopharmaceutical Metal Ions
;
_journal_name_full 'Dalton Trans.'
_journal_paper_doi 10.1039/C7DT02343J
_journal_year 2017
_chemical_formula_moiety 'C20 H26 N4 O8, 2(H2 O), 4(Cl)'
_chemical_formula_sum 'C20 H30 Cl4 N4 O10'
_chemical_formula_weight 628.28
_space_group_crystal_system monoclinic
_space_group_IT_number 14
_space_group_name_Hall '-P 2ybc'
_space_group_name_H-M_alt 'P 1 21/c 1'
_symmetry_space_group_name_Hall '-P 2ybc'
_symmetry_space_group_name_H-M 'P 1 21/c 1'
_atom_sites_solution_hydrogens mixed
_atom_sites_solution_primary dual
_audit_creation_date 2017-02-24
_audit_creation_method
;
Olex2 1.2
(compiled 2017.02.23 svn.r3390 for OlexSys, GUI svn.r5318)
;
_audit_update_record
;
2017-06-27 deposited with the CCDC.
2017-08-21 downloaded from the CCDC.
;
_cell_angle_alpha 90
_cell_angle_beta 101.898(4)
_cell_angle_gamma 90
_cell_formula_units_Z 2
_cell_length_a 9.8590(11)
_cell_length_b 6.1687(8)
_cell_length_c 22.747(2)
_cell_measurement_reflns_used 5456
_cell_measurement_temperature 100(2)
_cell_measurement_theta_max 27.60
_cell_measurement_theta_min 2.49
_cell_volume 1353.7(3)
_computing_cell_refinement 'SAINT v8.37A (Bruker, 2015)'
_computing_data_reduction 'SAINT v8.37A (Bruker, 2015)'
_computing_molecular_graphics 'Olex2 (Dolomanov et al., 2009)'
_computing_publication_material 'Olex2 (Dolomanov et al., 2009)'
_computing_structure_refinement 'XL (Sheldrick, 2008)'
_computing_structure_solution 'XT (Sheldrick, 2015)'
_diffrn_ambient_temperature 100(2)
_diffrn_detector 'Bruker APEX2 area detector'
_diffrn_detector_area_resol_mean 7.9
_diffrn_detector_type 'CCD area detector'
_diffrn_measured_fraction_theta_full 1.000
_diffrn_measured_fraction_theta_max 0.991
_diffrn_measurement_device 'Bruker-Nonius Kappa diffractometer'
_diffrn_measurement_device_type 'Bruker APEX II area detector'
_diffrn_measurement_method '\w and \f scans'
_diffrn_radiation_monochromator 'mirror optics'
_diffrn_radiation_probe x-ray
_diffrn_radiation_type MoK\a
_diffrn_radiation_wavelength 0.71073
_diffrn_reflns_av_R_equivalents 0.0417
_diffrn_reflns_av_unetI/netI 0.0368
_diffrn_reflns_Laue_measured_fraction_full 1.000
_diffrn_reflns_Laue_measured_fraction_max 0.991
_diffrn_reflns_limit_h_max 12
_diffrn_reflns_limit_h_min -12
_diffrn_reflns_limit_k_max 8
_diffrn_reflns_limit_k_min -8
_diffrn_reflns_limit_l_max 29
_diffrn_reflns_limit_l_min -29
_diffrn_reflns_number 13409
_diffrn_reflns_point_group_measured_fraction_full 1.000
_diffrn_reflns_point_group_measured_fraction_max 0.991
_diffrn_reflns_theta_full 25.242
_diffrn_reflns_theta_max 27.871
_diffrn_reflns_theta_min 1.830
_diffrn_source 'microfocus sealed X-ray tube'
_diffrn_source_type 'Incoatec I\ms'
_diffrn_standards_number 0
_exptl_absorpt_coefficient_mu 0.497
_exptl_absorpt_correction_T_max 0.990
_exptl_absorpt_correction_T_min 0.836
_exptl_absorpt_correction_type multi-scan
_exptl_absorpt_process_details
'SADABS-2014/5 (Bruker,2014/5) was used for absorption correction. wR2(int) was 0.1322 before and 0.0455 after correction. The Ratio of minimum to maximum transmission is 0.8439. The \l/2 correction factor is Not present.'
_exptl_crystal_colour colourless
_exptl_crystal_colour_primary colourless
_exptl_crystal_density_diffrn 1.541
_exptl_crystal_description needle
_exptl_crystal_F_000 652
_exptl_crystal_size_max 0.41
_exptl_crystal_size_mid 0.07
_exptl_crystal_size_min 0.02
_refine_diff_density_max 0.592
_refine_diff_density_min -0.277
_refine_diff_density_rms 0.078
_refine_ls_extinction_method none
_refine_ls_goodness_of_fit_ref 1.026
_refine_ls_hydrogen_treatment mixed
_refine_ls_matrix_type full
_refine_ls_number_parameters 196
_refine_ls_number_reflns 3187
_refine_ls_number_restraints 0
_refine_ls_restrained_S_all 1.026
_refine_ls_R_factor_all 0.0557
_refine_ls_R_factor_gt 0.0423
_refine_ls_shift/su_max 0.000
_refine_ls_shift/su_mean 0.000
_refine_ls_structure_factor_coef Fsqd
_refine_ls_weighting_details 'w=1/[\s^2^(Fo^2^)+(0.0588P)^2^+0.7715P] where P=(Fo^2^+2Fc^2^)/3'
_refine_ls_weighting_scheme calc
_refine_ls_wR_factor_gt 0.1042
_refine_ls_wR_factor_ref 0.1107
_reflns_Friedel_coverage 0.000
_reflns_number_gt 2561
_reflns_number_total 3187
_reflns_threshold_expression 'I > 2\s(I)'
_cod_data_source_file c7dt02343j2.cif
_cod_data_source_block co513
_cod_database_code 7044004
_shelx_shelxl_version_number 2016/6
_shelx_space_group_comment
;
The symmetry employed for this shelxl refinement is uniquely defined
by the following loop, which should always be used as a source of
symmetry information in preference to the above space-group names.
They are only intended as comments.
;
_shelx_estimated_absorpt_t_max 0.990
_shelx_estimated_absorpt_t_min 0.822
_olex2_refinement_description
;
1. Fixed Uiso
 At 1.2 times of:
  All C(H) groups, All C(H,H) groups
2.a Secondary CH2 refined with riding coordinates:
 C7(H7A,H7B), C8(H8A,H8B), C10(H10A,H10B)
2.b Aromatic/amide H refined with riding coordinates:
 C3(H3), C4(H4A), C5(H5)
;
_olex2_submission_special_instructions 'No special instructions were received'

loop_
_space_group_symop_operation_xyz
'x, y, z'
'-x, y+1/2, -z+1/2'
'-x, -y, -z'
'x, -y-1/2, z-1/2'

loop_
_atom_site_label
_atom_site_type_symbol
_atom_site_fract_x
_atom_site_fract_y
_atom_site_fract_z
_atom_site_U_iso_or_equiv
_atom_site_adp_type
_atom_site_occupancy
_atom_site_site_symmetry_order
_atom_site_calc_flag
_atom_site_refinement_flags_posn
O1 O 0.12207(15) 0.8981(2) 0.23106(6) 0.0234(3) Uani 1 1 d .
O2 O 0.31162(16) 0.7881(3) 0.19764(7) 0.0271(4) Uani 1 1 d .
H2 H 0.286(4) 0.914(6) 0.1701(16) 0.070(11) Uiso 1 1 d .
O3 O 0.23761(16) 0.9740(3) 0.49459(7) 0.0265(4) Uani 1 1 d .
O4 O 0.42490(17) 0.8043(3) 0.54885(7) 0.0313(4) Uani 1 1 d .
H4 H 0.453(3) 0.943(5) 0.5616(13) 0.050(9) Uiso 1 1 d .
N1 N 0.16338(17) 0.5738(3) 0.31412(7) 0.0173(4) Uani 1 1 d .
H1 H 0.096(3) 0.686(5) 0.3161(11) 0.032(7) Uiso 1 1 d .
N2 N 0.12067(17) 0.5969(3) 0.44804(7) 0.0169(4) Uani 1 1 d .
H2A H 0.108(3) 0.727(5) 0.4274(11) 0.029(7) Uiso 1 1 d .
C1 C 0.2178(2) 0.7736(4) 0.23089(9) 0.0202(4) Uani 1 1 d .
C2 C 0.24166(19) 0.5803(3) 0.27226(9) 0.0184(4) Uani 1 1 d .
C3 C 0.3379(2) 0.4195(4) 0.26977(10) 0.0216(4) Uani 1 1 d .
H3 H 0.392439 0.423061 0.239870 0.026 Uiso 1 1 calc R
C4 C 0.3539(2) 0.2527(4) 0.31161(10) 0.0233(5) Uani 1 1 d .
H4A H 0.419139 0.140322 0.310497 0.028 Uiso 1 1 calc R
C5 C 0.2733(2) 0.2516(3) 0.35521(10) 0.0206(4) Uani 1 1 d .
H5 H 0.283653 0.138303 0.384067 0.025 Uiso 1 1 calc R
C6 C 0.1784(2) 0.4155(3) 0.35647(9) 0.0172(4) Uani 1 1 d .
C7 C 0.0872(2) 0.4159(3) 0.40223(9) 0.0176(4) Uani 1 1 d .
H7A H 0.097206 0.275067 0.423581 0.021 Uiso 1 1 calc R
H7B H -0.010732 0.429811 0.381005 0.021 Uiso 1 1 calc R
C8 C 0.2661(2) 0.5875(3) 0.48428(9) 0.0205(4) Uani 1 1 d .
H8A H 0.330265 0.540660 0.458537 0.025 Uiso 1 1 calc R
H8B H 0.271725 0.481614 0.517395 0.025 Uiso 1 1 calc R
C9 C 0.3067(2) 0.8126(4) 0.50984(9) 0.0227(5) Uani 1 1 d .
C10 C 0.0132(2) 0.6104(3) 0.48697(9) 0.0202(4) Uani 1 1 d .
H10A H -0.074674 0.666769 0.462656 0.024 Uiso 1 1 calc R
H10B H 0.045460 0.713589 0.520261 0.024 Uiso 1 1 calc R
O5 O 0.26238(17) 1.1069(3) 0.12633(7) 0.0257(4) Uani 1 1 d .
H5A H 0.211(3) 1.200(5) 0.1362(12) 0.031(7) Uiso 1 1 d .
H5B H 0.336(4) 1.168(6) 0.1204(14) 0.057(10) Uiso 1 1 d .
Cl1 Cl -0.02706(5) 0.92395(8) 0.35780(2) 0.02095(14) Uani 1 1 d .
Cl2 Cl 0.53452(5) 1.21269(9) 0.60912(2) 0.02517(15) Uani 1 1 d .

loop_
_atom_site_aniso_label
_atom_site_aniso_U_11
_atom_site_aniso_U_22
_atom_site_aniso_U_33
_atom_site_aniso_U_23
_atom_site_aniso_U_13
_atom_site_aniso_U_12
O1 0.0242(7) 0.0229(8) 0.0225(8) 0.0048(6) 0.0036(6) 0.0037(6)
O2 0.0230(8) 0.0292(9) 0.0310(8) 0.0102(7) 0.0095(7) 0.0023(7)
O3 0.0275(8) 0.0216(8) 0.0283(8) 0.0005(7) 0.0008(6) -0.0028(7)
O4 0.0304(8) 0.0249(9) 0.0313(9) -0.0016(7) -0.0104(7) -0.0058(7)
N1 0.0155(8) 0.0165(8) 0.0182(8) -0.0008(7) 0.0001(6) -0.0013(7)
N2 0.0191(8) 0.0136(9) 0.0170(8) 0.0005(7) 0.0018(6) -0.0038(7)
C1 0.0206(9) 0.0215(11) 0.0172(9) 0.0000(8) 0.0008(8) -0.0019(8)
C2 0.0147(9) 0.0209(11) 0.0180(9) -0.0011(8) -0.0001(7) -0.0022(8)
C3 0.0192(9) 0.0224(11) 0.0231(10) -0.0009(9) 0.0041(8) -0.0016(8)
C4 0.0210(10) 0.0201(11) 0.0281(11) -0.0013(9) 0.0036(9) 0.0029(8)
C5 0.0194(9) 0.0168(10) 0.0240(10) 0.0020(8) 0.0012(8) 0.0000(8)
C6 0.0155(9) 0.0163(10) 0.0180(9) -0.0010(8) -0.0008(7) -0.0047(8)
C7 0.0194(9) 0.0156(10) 0.0165(9) -0.0017(8) 0.0011(7) -0.0023(8)
C8 0.0204(10) 0.0207(11) 0.0178(10) 0.0008(8) -0.0018(8) -0.0043(8)
C9 0.0231(10) 0.0251(12) 0.0186(10) 0.0008(9) 0.0016(8) -0.0068(9)
C10 0.0239(10) 0.0200(11) 0.0172(9) 0.0002(8) 0.0055(8) -0.0028(8)
O5 0.0214(8) 0.0287(9) 0.0277(8) 0.0036(7) 0.0071(6) 0.0017(7)
Cl1 0.0218(2) 0.0165(3) 0.0230(3) 0.00141(19) 0.00100(19) 0.00043(19)
Cl2 0.0208(3) 0.0204(3) 0.0333(3) -0.0051(2) 0.0033(2) -0.0030(2)

loop_
_atom_type_symbol
_atom_type_description
_atom_type_scat_dispersion_real
_atom_type_scat_dispersion_imag
_atom_type_scat_source
C C 0.0033 0.0016 'International Tables Vol C Tables 4.2.6.8 and 6.1.1.4'
H H 0.0000 0.0000 'International Tables Vol C Tables 4.2.6.8 and 6.1.1.4'
Cl Cl 0.1484 0.1585 'International Tables Vol C Tables 4.2.6.8 and 6.1.1.4'
N N 0.0061 0.0033 'International Tables Vol C Tables 4.2.6.8 and 6.1.1.4'
O O 0.0106 0.0060 'International Tables Vol C Tables 4.2.6.8 and 6.1.1.4'

loop_
_geom_angle_atom_site_label_1
_geom_angle_atom_site_label_2
_geom_angle_atom_site_label_3
_geom_angle
_geom_angle_site_symmetry_1
_geom_angle_site_symmetry_3
C1 O2 H2 107(2) . .
C9 O4 H4 109.8(19) . .
C2 N1 H1 121.0(15) . .
C2 N1 C6 121.93(18) . .
C6 N1 H1 117.1(15) . .
C7 N2 H2A 107.6(16) . .
C7 N2 C10 111.25(15) . .
C8 N2 H2A 109.1(16) . .
C8 N2 C7 113.41(16) . .
C8 N2 C10 112.61(15) . .
C10 N2 H2A 102.1(15) . .
O1 C1 O2 126.7(2) . .
O1 C1 C2 121.21(19) . .
O2 C1 C2 112.05(18) . .
N1 C2 C1 115.28(18) . .
N1 C2 C3 120.50(19) . .
C3 C2 C1 124.21(18) . .
C2 C3 H3 120.5 . .
C2 C3 C4 119.02(19) . .
C4 C3 H3 120.5 . .
C3 C4 H4A 120.3 . .
C3 C4 C5 119.4(2) . .
C5 C4 H4A 120.3 . .
C4 C5 H5 120.0 . .
C6 C5 C4 119.9(2) . .
C6 C5 H5 120.0 . .
N1 C6 C5 119.12(18) . .
N1 C6 C7 119.64(18) . .
C5 C6 C7 121.18(18) . .
N2 C7 H7A 108.9 . .
N2 C7 H7B 108.9 . .
C6 C7 N2 113.49(16) . .
C6 C7 H7A 108.9 . .
C6 C7 H7B 108.9 . .
H7A C7 H7B 107.7 . .
N2 C8 H8A 110.0 . .
N2 C8 H8B 110.0 . .
N2 C8 C9 108.69(17) . .
H8A C8 H8B 108.3 . .
C9 C8 H8A 110.0 . .
C9 C8 H8B 110.0 . .
O3 C9 O4 126.3(2) . .
O3 C9 C8 123.26(18) . .
O4 C9 C8 110.42(19) . .
N2 C10 C10 111.9(2) . 3_566
N2 C10 H10A 109.2 . .
N2 C10 H10B 109.2 . .
C10 C10 H10A 109.2 3_566 .
C10 C10 H10B 109.2 3_566 .
H10A C10 H10B 107.9 . .
H5A O5 H5B 109(3) . .

loop_
_geom_bond_atom_site_label_1
_geom_bond_atom_site_label_2
_geom_bond_distance
_geom_bond_site_symmetry_2
O1 C1 1.217(3) .
O2 H2 1.00(4) .
O2 C1 1.313(3) .
O3 C9 1.216(3) .
O4 H4 0.93(3) .
O4 C9 1.312(2) .
N1 H1 0.97(3) .
N1 C2 1.344(3) .
N1 C6 1.358(3) .
N2 H2A 0.93(3) .
N2 C7 1.516(3) .
N2 C8 1.500(3) .
N2 C10 1.517(3) .
C1 C2 1.508(3) .
C2 C3 1.382(3) .
C3 H3 0.9500 .
C3 C4 1.388(3) .
C4 H4A 0.9500 .
C4 C5 1.392(3) .
C5 H5 0.9500 .
C5 C6 1.382(3) .
C6 C7 1.510(3) .
C7 H7A 0.9900 .
C7 H7B 0.9900 .
C8 H8A 0.9900 .
C8 H8B 0.9900 .
C8 C9 1.527(3) .
C10 C10 1.530(4) 3_566
C10 H10A 0.9900 .
C10 H10B 0.9900 .
O5 H5A 0.83(3) .
O5 H5B 0.86(4) .

loop_
_geom_hbond_atom_site_label_D
_geom_hbond_atom_site_label_H
_geom_hbond_atom_site_label_A
_geom_hbond_distance_DH
_geom_hbond_distance_HA
_geom_hbond_distance_DA
_geom_hbond_angle_DHA
_geom_hbond_site_symmetry_A
O2 H2 O5 1.00(4) 1.54(4) 2.532(2) 174(3) .
O4 H4 Cl2 0.93(3) 2.06(3) 2.9637(18) 166(3) .
N1 H1 Cl1 0.97(3) 2.23(3) 3.1537(18) 158(2) .
N2 H2A Cl1 0.93(3) 2.21(3) 3.0286(18) 147(2) .
O5 H5A Cl1 0.83(3) 2.31(3) 3.1117(18) 165(3) 2
O5 H5B Cl2 0.86(4) 2.15(4) 3.0038(18) 173(3) 4_585
